data_7012557
loop_
_publ_author_name
'Braun, Wolfgang'
'Salzer, Albrecht'
'Drexler, Hans-Joachim'
'Spannenberg, Anke'
'Heller, Detlef'

_publ_section_title
;
 Investigations into the hydrogenation of diolefins and prochiral
 olefins employing the "Daniphos"-type ligands
;
_journal_issue 8
_journal_name_full 'Dalton Transactions'
_journal_page_first 1606
_journal_page_last 1613
_journal_paper_doi 10.1039/b212095j
_journal_year 2003
_chemical_formula_sum 'C42 H48 B Cr F4 O3 P2 Rh'
_chemical_formula_weight 904.46
_chemical_name_systematic '(pR,R)-[1-(a-(diphenylphosphanyl)-ethyl)-2-(dicyclohexylphosphanyl)-h6-benzene)Cr(CO)3 '
_space_group_IT_number 18
_symmetry_cell_setting orthorhombic
_symmetry_space_group_name_Hall 'P 2 2ab'
_symmetry_space_group_name_H-M 'P 21 21 2'
_atom_sites_solution_hydrogens geom
_atom_sites_solution_primary direct
_atom_sites_solution_secondary difmap
_audit_creation_method SHELXL-97
_cell_angle_alpha 90.00
_cell_angle_beta 90.00
_cell_angle_gamma 90.00
_cell_formula_units_Z 4
_cell_length_a 19.748(4)
_cell_length_b 21.086(4)
_cell_length_c 9.4990(19)
_cell_measurement_reflns_used 5000
_cell_measurement_temperature 200(2)
_cell_measurement_theta_max 20
_cell_measurement_theta_min 4
_cell_volume 3955.4(14)
_computing_cell_refinement STOE-CELL
_computing_data_collection STOE-EXPOSE
_computing_data_reduction STOE-INTEGRATE
_computing_molecular_graphics 'XP (Siemens)'
_computing_publication_material SHELXL-97
_computing_structure_refinement 'SHELXL-97 (Sheldrick, 1997)'
_computing_structure_solution 'SHELXS-97 (Sheldrick, 1997)'
_diffrn_ambient_temperature 200(2)
_diffrn_measured_fraction_theta_full 1.000
_diffrn_measured_fraction_theta_max 1.000
_diffrn_measurement_device_type STOE-IPDS
_diffrn_measurement_method 'laser scanned imaging plate'
_diffrn_radiation_monochromator graphite
_diffrn_radiation_source 'fine-focus sealed tube'
_diffrn_radiation_type MoK\a
_diffrn_radiation_wavelength 0.71073
_diffrn_reflns_av_R_equivalents 0.0632
_diffrn_reflns_av_sigmaI/netI 0.0748
_diffrn_reflns_limit_h_max 20
_diffrn_reflns_limit_h_min -20
_diffrn_reflns_limit_k_max 22
_diffrn_reflns_limit_k_min -22
_diffrn_reflns_limit_l_max 10
_diffrn_reflns_limit_l_min -10
_diffrn_reflns_number 16923
_diffrn_reflns_theta_full 22.00
_diffrn_reflns_theta_max 22.00
_diffrn_reflns_theta_min 1.93
_diffrn_standards_interval_time 360
_diffrn_standards_number 50-200
_exptl_absorpt_coefficient_mu 0.831
_exptl_absorpt_correction_type 'mean imaging plate intensity method'
_exptl_crystal_colour red
_exptl_crystal_density_diffrn 1.519
_exptl_crystal_density_method 'not measured'
_exptl_crystal_description prism
_exptl_crystal_F_000 1856
_exptl_crystal_size_max 0.4
_exptl_crystal_size_mid 0.3
_exptl_crystal_size_min 0.3
_refine_diff_density_max 0.483
_refine_diff_density_min -0.488
_refine_diff_density_rms 0.068
_refine_ls_abs_structure_details 'Flack H D (1983), Acta Cryst. A39, 876-881'
_refine_ls_abs_structure_Flack -0.01(3)
_refine_ls_extinction_method none
_refine_ls_goodness_of_fit_ref 0.911
_refine_ls_hydrogen_treatment mixed
_refine_ls_matrix_type full
_refine_ls_number_parameters 487
_refine_ls_number_reflns 4839
_refine_ls_number_restraints 0
_refine_ls_restrained_S_all 0.911
_refine_ls_R_factor_all 0.0445
_refine_ls_R_factor_gt 0.0345
_refine_ls_shift/su_max 0.002
_refine_ls_shift/su_mean 0.000
_refine_ls_structure_factor_coef Fsqd
_refine_ls_weighting_details 'calc w=1/[\s^2^(Fo^2^)+(0.0260P)^2^+0.0000P] where P=(Fo^2^+2Fc^2^)/3'
_refine_ls_weighting_scheme calc
_refine_ls_wR_factor_gt 0.0642
_refine_ls_wR_factor_ref 0.0660
_reflns_number_gt 4093
_reflns_number_total 4839
_reflns_threshold_expression >2sigma(I)
_cod_data_source_file b212095j.txt
_cod_data_source_block comp8
_cod_original_sg_symbol_H-M P2(1)2(1)2
_cod_database_code 7012557

loop_
_symmetry_equiv_pos_as_xyz
'x, y, z'
'-x, -y, z'
'-x+1/2, y+1/2, -z'
'x+1/2, -y+1/2, -z'

loop_
_atom_site_label
_atom_site_type_symbol
_atom_site_fract_x
_atom_site_fract_y
_atom_site_fract_z
_atom_site_U_iso_or_equiv
_atom_site_adp_type
_atom_site_occupancy
_atom_site_symmetry_multiplicity
_atom_site_calc_flag
_atom_site_refinement_flags
_atom_site_disorder_assembly
_atom_site_disorder_group
Rh1 Rh 0.16019(2) 0.39469(2) 0.07501(5) 0.01622(12) Uani 1 1 d . . .
Cr1 Cr 0.20739(5) 0.20878(5) -0.34282(11) 0.0249(3) Uani 1 1 d . . .
P1 P 0.11271(6) 0.31475(6) -0.06723(19) 0.0163(3) Uani 1 1 d . . .
P2 P 0.26513(7) 0.37861(7) -0.01467(16) 0.0179(4) Uani 1 1 d . . .
O1 O 0.2517(3) 0.1235(2) -0.1105(5) 0.0520(15) Uani 1 1 d . . .
O2 O 0.2946(2) 0.1303(2) -0.5315(6) 0.0619(17) Uani 1 1 d . . .
O3 O 0.0952(2) 0.1170(2) -0.4041(6) 0.0535(14) Uani 1 1 d . . .
C1 C 0.1657(3) 0.2926(2) -0.2225(6) 0.0199(14) Uani 1 1 d . . .
C2 C 0.1348(3) 0.2873(3) -0.3556(6) 0.0228(15) Uani 1 1 d . . .
H2A H 0.0865 0.2770 -0.3592 0.027 Uiso 1 1 calc R . .
C3 C 0.1719(3) 0.2849(3) -0.4814(6) 0.0271(16) Uani 1 1 d . . .
H3A H 0.1493 0.2749 -0.5705 0.033 Uiso 1 1 calc R . .
C4 C 0.2423(3) 0.2886(3) -0.4747(7) 0.0326(17) Uani 1 1 d . . .
H4A H 0.2690 0.2798 -0.5594 0.039 Uiso 1 1 calc R . .
C5 C 0.2749(3) 0.2930(3) -0.3450(7) 0.0239(16) Uani 1 1 d . . .
H5A H 0.3239 0.2860 -0.3419 0.029 Uiso 1 1 calc R . .
C6 C 0.2390(3) 0.2925(3) -0.2174(6) 0.0170(14) Uani 1 1 d . . .
C7 C 0.2780(2) 0.2959(3) -0.0812(7) 0.0226(14) Uani 1 1 d . . .
H7A H 0.2556 0.2673 -0.0146 0.027 Uiso 1 1 calc R . .
C8 C 0.3517(3) 0.2744(3) -0.0929(7) 0.0329(16) Uani 1 1 d . . .
H8A H 0.3531 0.2314 -0.1263 0.049 Uiso 1 1 calc R . .
H8B H 0.3728 0.2768 -0.0021 0.049 Uiso 1 1 calc R . .
H8C H 0.3753 0.3014 -0.1578 0.049 Uiso 1 1 calc R . .
C9 C 0.2345(3) 0.1575(3) -0.1982(8) 0.0361(18) Uani 1 1 d . . .
C10 C 0.2605(3) 0.1606(3) -0.4578(8) 0.044(2) Uani 1 1 d . . .
C11 C 0.1383(3) 0.1537(3) -0.3806(7) 0.0344(19) Uani 1 1 d . . .
C12 C 0.0315(3) 0.3361(3) -0.1516(6) 0.0154(14) Uani 1 1 d . . .
H12A H 0.0205 0.3022 -0.2184 0.019 Uiso 1 1 calc R . .
C13 C -0.0279(2) 0.3404(3) -0.0459(6) 0.0244(16) Uani 1 1 d . . .
H13A H -0.0326 0.3003 0.0034 0.029 Uiso 1 1 calc R . .
H13B H -0.0185 0.3731 0.0231 0.029 Uiso 1 1 calc R . .
C14 C -0.0934(3) 0.3557(3) -0.1227(7) 0.0291(18) Uani 1 1 d . . .
H14A H -0.1045 0.3211 -0.1860 0.035 Uiso 1 1 calc R . .
H14B H -0.1298 0.3594 -0.0547 0.035 Uiso 1 1 calc R . .
C15 C -0.0885(3) 0.4162(3) -0.2057(7) 0.0358(19) Uani 1 1 d . . .
H15A H -0.0812 0.4515 -0.1420 0.043 Uiso 1 1 calc R . .
H15B H -0.1307 0.4235 -0.2554 0.043 Uiso 1 1 calc R . .
C16 C -0.0305(3) 0.4127(3) -0.3109(7) 0.0325(18) Uani 1 1 d . . .
H16A H -0.0266 0.4528 -0.3600 0.039 Uiso 1 1 calc R . .
H16B H -0.0400 0.3800 -0.3799 0.039 Uiso 1 1 calc R . .
C17 C 0.0363(2) 0.3977(3) -0.2359(6) 0.0222(14) Uani 1 1 d . . .
H17A H 0.0722 0.3941 -0.3051 0.027 Uiso 1 1 calc R . .
H17B H 0.0477 0.4324 -0.1729 0.027 Uiso 1 1 calc R . .
C18 C 0.0915(3) 0.2430(3) 0.0362(6) 0.0180(15) Uani 1 1 d . . .
H18A H 0.0576 0.2570 0.1048 0.022 Uiso 1 1 calc R . .
C19 C 0.1500(3) 0.2172(3) 0.1245(6) 0.0317(16) Uani 1 1 d . . .
H19A H 0.1690 0.2511 0.1810 0.038 Uiso 1 1 calc R . .
H19B H 0.1853 0.2014 0.0627 0.038 Uiso 1 1 calc R . .
C20 C 0.1255(4) 0.1633(3) 0.2215(7) 0.040(2) Uani 1 1 d . . .
H20A H 0.1636 0.1460 0.2732 0.048 Uiso 1 1 calc R . .
H20B H 0.0932 0.1799 0.2890 0.048 Uiso 1 1 calc R . .
C21 C 0.0926(3) 0.1114(4) 0.1355(7) 0.0462(19) Uani 1 1 d . . .
H21A H 0.1262 0.0925 0.0738 0.055 Uiso 1 1 calc R . .
H21B H 0.0759 0.0786 0.1981 0.055 Uiso 1 1 calc R . .
C22 C 0.0349(3) 0.1367(3) 0.0484(8) 0.0396(19) Uani 1 1 d . . .
H22A H -0.0005 0.1519 0.1107 0.048 Uiso 1 1 calc R . .
H22B H 0.0162 0.1025 -0.0079 0.048 Uiso 1 1 calc R . .
C23 C 0.0567(3) 0.1901(3) -0.0477(6) 0.0264(16) Uani 1 1 d . . .
H23A H 0.0174 0.2072 -0.0958 0.032 Uiso 1 1 calc R . .
H23B H 0.0876 0.1738 -0.1182 0.032 Uiso 1 1 calc R . .
C24 C 0.2855(3) 0.4270(3) -0.1661(7) 0.0204(15) Uani 1 1 d . . .
C25 C 0.3506(3) 0.4312(3) -0.2235(7) 0.0277(16) Uani 1 1 d . . .
H25A H 0.3867 0.4122 -0.1768 0.033 Uiso 1 1 calc R . .
C26 C 0.3620(3) 0.4623(3) -0.3450(8) 0.0402(19) Uani 1 1 d . . .
H26A H 0.4057 0.4648 -0.3810 0.048 Uiso 1 1 calc R . .
C27 C 0.3093(4) 0.4907(3) -0.4165(8) 0.0431(18) Uani 1 1 d . . .
H27A H 0.3173 0.5113 -0.5014 0.052 Uiso 1 1 calc R . .
C28 C 0.2446(4) 0.4883(3) -0.3617(7) 0.0412(19) Uani 1 1 d . . .
H28A H 0.2090 0.5080 -0.4087 0.049 Uiso 1 1 calc R . .
C29 C 0.2329(3) 0.4568(3) -0.2382(7) 0.0280(17) Uani 1 1 d . . .
H29A H 0.1893 0.4553 -0.2017 0.034 Uiso 1 1 calc R . .
C30 C 0.3326(3) 0.3953(3) 0.1105(5) 0.0218(13) Uani 1 1 d . . .
C31 C 0.3621(3) 0.4546(3) 0.1153(6) 0.0308(18) Uani 1 1 d . . .
H31A H 0.3497 0.4850 0.0491 0.037 Uiso 1 1 calc R . .
C32 C 0.4099(3) 0.4698(4) 0.2170(8) 0.051(2) Uani 1 1 d . . .
H32A H 0.4278 0.5105 0.2223 0.061 Uiso 1 1 calc R . .
C33 C 0.4300(3) 0.4236(5) 0.3093(8) 0.049(2) Uani 1 1 d . . .
H33A H 0.4648 0.4325 0.3724 0.059 Uiso 1 1 calc R . .
C34 C 0.4010(3) 0.3655(4) 0.3114(7) 0.045(2) Uani 1 1 d . . .
H34A H 0.4136 0.3355 0.3781 0.054 Uiso 1 1 calc R . .
C35 C 0.3505(3) 0.3514(3) 0.2086(6) 0.0341(17) Uani 1 1 d . . .
H35A H 0.3296 0.3119 0.2087 0.041 Uiso 1 1 calc R . .
C36 C 0.0768(3) 0.4097(3) 0.2337(6) 0.0219(16) Uani 1 1 d . . .
H36A H 0.0408 0.3788 0.2526 0.026 Uiso 1 1 calc R . .
C37 C 0.0725(3) 0.4563(3) 0.1343(6) 0.0219(15) Uani 1 1 d . . .
H37A H 0.0327 0.4616 0.0737 0.026 Uiso 1 1 calc R . .
C38 C 0.1157(3) 0.5123(3) 0.1837(7) 0.0253(16) Uani 1 1 d . . .
H38A H 0.1074 0.5535 0.1394 0.030 Uiso 1 1 calc R . .
C39 C 0.1875(3) 0.4846(3) 0.1719(7) 0.0246(16) Uani 1 1 d . . .
H39A H 0.2266 0.5097 0.1415 0.030 Uiso 1 1 calc R . .
C40 C 0.1919(3) 0.4385(3) 0.2719(7) 0.0260(17) Uani 1 1 d . . .
H40A H 0.2346 0.4276 0.3185 0.031 Uiso 1 1 calc R . .
C41 C 0.1245(3) 0.4368(3) 0.3478(7) 0.0292(17) Uani 1 1 d . . .
H41A H 0.1235 0.4161 0.4402 0.035 Uiso 1 1 calc R . .
C42 C 0.1048(3) 0.5075(3) 0.3428(7) 0.0326(17) Uani 1 1 d . . .
H42A H 0.0583 0.5152 0.3707 0.039 Uiso 1 1 calc R . .
H42B H 0.1353 0.5343 0.3962 0.039 Uiso 1 1 calc R . .
B1 B 0.4635(4) 0.2340(5) -0.4068(11) 0.051(3) Uani 1 1 d . . .
F1 F 0.4513(2) 0.2943(3) -0.3622(5) 0.0745(15) Uani 1 1 d . . .
F2 F 0.5260(2) 0.2161(3) -0.4050(10) 0.161(3) Uani 1 1 d . . .
F3 F 0.4275(3) 0.1889(3) -0.3391(8) 0.142(3) Uani 1 1 d . . .
F4 F 0.4425(6) 0.2312(3) -0.5382(9) 0.236(6) Uani 1 1 d . . .

loop_
_atom_site_aniso_label
_atom_site_aniso_U_11
_atom_site_aniso_U_22
_atom_site_aniso_U_33
_atom_site_aniso_U_23
_atom_site_aniso_U_13
_atom_site_aniso_U_12
Rh1 0.0115(2) 0.0165(2) 0.0206(2) -0.0030(3) -0.0001(2) 0.0002(2)
Cr1 0.0223(5) 0.0235(6) 0.0288(6) -0.0086(5) 0.0036(5) 0.0011(5)
P1 0.0127(7) 0.0156(8) 0.0204(9) -0.0012(9) -0.0015(8) -0.0001(6)
P2 0.0129(8) 0.0188(10) 0.0221(9) 0.0004(7) -0.0013(7) 0.0002(6)
O1 0.076(3) 0.030(3) 0.050(4) -0.004(3) -0.011(3) 0.015(3)
O2 0.049(3) 0.057(3) 0.080(5) -0.035(3) 0.017(3) 0.000(3)
O3 0.048(3) 0.048(3) 0.064(4) -0.018(3) 0.013(3) -0.016(3)
C1 0.022(3) 0.010(3) 0.027(4) -0.011(3) -0.001(3) -0.003(3)
C2 0.022(3) 0.020(4) 0.027(4) -0.007(3) 0.007(3) 0.003(3)
C3 0.024(4) 0.032(4) 0.025(4) -0.001(3) 0.002(3) -0.005(3)
C4 0.040(4) 0.027(4) 0.030(5) -0.002(3) 0.008(4) 0.003(3)
C5 0.018(4) 0.025(4) 0.028(4) -0.005(4) 0.004(3) -0.001(3)
C6 0.022(3) 0.013(3) 0.016(4) -0.004(3) 0.003(3) 0.003(3)
C7 0.021(3) 0.023(3) 0.024(3) -0.005(4) 0.006(3) 0.005(2)
C8 0.022(3) 0.034(4) 0.042(4) -0.006(4) -0.003(3) 0.009(3)
C9 0.044(5) 0.028(4) 0.036(5) -0.013(4) -0.003(4) 0.005(3)
C10 0.025(4) 0.039(4) 0.067(6) -0.035(4) 0.010(4) -0.005(3)
C11 0.034(4) 0.029(4) 0.040(5) -0.007(3) 0.005(3) 0.004(3)
C12 0.013(3) 0.015(3) 0.018(3) -0.007(3) -0.004(3) -0.001(2)
C13 0.022(3) 0.029(4) 0.022(4) -0.011(3) 0.002(3) 0.003(3)
C14 0.015(3) 0.033(4) 0.039(5) 0.003(3) -0.002(3) -0.001(3)
C15 0.027(4) 0.034(5) 0.047(5) -0.011(4) -0.014(3) 0.008(3)
C16 0.040(4) 0.023(4) 0.035(4) -0.004(3) -0.024(3) 0.005(3)
C17 0.024(3) 0.024(4) 0.018(3) 0.002(3) 0.000(3) -0.001(3)
C18 0.020(3) 0.013(3) 0.020(4) 0.004(3) 0.002(3) 0.001(2)
C19 0.033(4) 0.023(4) 0.039(4) 0.003(3) 0.001(3) -0.001(3)
C20 0.049(4) 0.034(5) 0.036(5) 0.015(4) -0.005(4) -0.004(4)
C21 0.053(4) 0.033(4) 0.053(5) 0.012(4) 0.003(4) -0.007(4)
C22 0.042(4) 0.028(4) 0.049(5) 0.002(4) 0.002(4) -0.012(3)
C23 0.024(3) 0.030(4) 0.026(4) 0.000(3) -0.004(3) -0.004(3)
C24 0.024(3) 0.015(3) 0.022(4) -0.008(3) 0.000(3) -0.001(3)
C25 0.017(4) 0.038(4) 0.028(4) -0.003(3) 0.010(3) -0.004(3)
C26 0.045(5) 0.043(5) 0.032(5) 0.010(4) 0.018(4) -0.013(4)
C27 0.075(5) 0.033(4) 0.021(4) 0.014(4) 0.007(5) -0.009(4)
C28 0.049(5) 0.036(5) 0.038(5) 0.020(4) -0.004(4) 0.006(4)
C29 0.035(4) 0.024(4) 0.026(4) 0.010(4) 0.004(3) 0.003(3)
C30 0.014(3) 0.032(3) 0.019(3) 0.001(3) 0.002(3) 0.002(3)
C31 0.027(4) 0.042(5) 0.024(5) -0.013(3) 0.000(3) -0.003(3)
C32 0.025(4) 0.082(7) 0.046(5) -0.024(5) -0.002(4) -0.010(4)
C33 0.008(4) 0.102(8) 0.038(5) -0.019(5) -0.014(3) 0.006(4)
C34 0.032(4) 0.082(7) 0.021(4) 0.003(4) -0.007(4) 0.021(5)
C35 0.025(4) 0.050(5) 0.027(4) 0.000(4) 0.007(4) 0.009(3)
C36 0.016(3) 0.031(4) 0.019(4) -0.009(3) 0.002(3) 0.002(3)
C37 0.011(3) 0.027(4) 0.027(4) -0.003(3) 0.003(3) 0.007(3)
C38 0.019(4) 0.027(4) 0.030(4) -0.001(3) -0.005(3) 0.000(3)
C39 0.017(3) 0.023(4) 0.034(4) -0.010(4) -0.001(3) -0.002(3)
C40 0.025(4) 0.028(4) 0.025(4) -0.016(4) -0.002(3) 0.008(3)
C41 0.026(4) 0.033(4) 0.028(4) 0.010(3) -0.003(3) 0.014(3)
C42 0.025(4) 0.039(5) 0.035(4) -0.022(4) 0.001(3) 0.012(3)
B1 0.043(5) 0.074(8) 0.036(7) -0.006(6) 0.027(5) 0.016(5)
F1 0.056(3) 0.090(4) 0.078(4) -0.030(3) 0.021(2) 0.003(3)
F2 0.052(3) 0.143(6) 0.288(10) 0.049(7) 0.062(5) 0.037(3)
F3 0.101(5) 0.121(6) 0.205(8) -0.056(6) 0.091(5) -0.016(4)
F4 0.498(16) 0.077(5) 0.132(7) -0.044(5) -0.189(9) 0.096(7)

loop_
_atom_type_symbol
_atom_type_description
_atom_type_scat_dispersion_real
_atom_type_scat_dispersion_imag
_atom_type_scat_source
C C 0.0033 0.0016 'International Tables Vol C Tables 4.2.6.8 and 6.1.1.4'
H H 0.0000 0.0000 'International Tables Vol C Tables 4.2.6.8 and 6.1.1.4'
B B 0.0013 0.0007 'International Tables Vol C Tables 4.2.6.8 and 6.1.1.4'
O O 0.0106 0.0060 'International Tables Vol C Tables 4.2.6.8 and 6.1.1.4'
F F 0.0171 0.0103 'International Tables Vol C Tables 4.2.6.8 and 6.1.1.4'
P P 0.1023 0.0942 'International Tables Vol C Tables 4.2.6.8 and 6.1.1.4'
Cr Cr 0.3209 0.6236 'International Tables Vol C Tables 4.2.6.8 and 6.1.1.4'
Rh Rh -1.1178 0.9187 'International Tables Vol C Tables 4.2.6.8 and 6.1.1.4'

loop_
_geom_angle_atom_site_label_1
_geom_angle_atom_site_label_2
_geom_angle_atom_site_label_3
_geom_angle
_geom_angle_site_symmetry_1
_geom_angle_site_symmetry_3
_geom_angle_publ_flag
C39 Rh1 C40 36.5(2) . . ?
C39 Rh1 C37 65.1(2) . . ?
C40 Rh1 C37 76.1(2) . . ?
C39 Rh1 C36 77.0(2) . . ?
C40 Rh1 C36 64.9(2) . . ?
C37 Rh1 C36 35.4(2) . . ?
C39 Rh1 P2 93.59(15) . . ?
C40 Rh1 P2 97.10(16) . . ?
C37 Rh1 P2 152.84(16) . . ?
C36 Rh1 P2 160.08(15) . . ?
C39 Rh1 P1 164.86(17) . . ?
C40 Rh1 P1 155.59(18) . . ?
C37 Rh1 P1 104.57(16) . . ?
C36 Rh1 P1 101.15(15) . . ?
P2 Rh1 P1 92.37(5) . . ?
C10 Cr1 C9 87.3(3) . . ?
C10 Cr1 C11 87.6(3) . . ?
C9 Cr1 C11 89.4(3) . . ?
C10 Cr1 C2 139.7(3) . . ?
C9 Cr1 C2 132.8(3) . . ?
C11 Cr1 C2 88.9(3) . . ?
C10 Cr1 C3 103.4(3) . . ?
C9 Cr1 C3 168.0(3) . . ?
C11 Cr1 C3 96.2(3) . . ?
C2 Cr1 C3 37.3(2) . . ?
C10 Cr1 C4 84.5(3) . . ?
C9 Cr1 C4 141.8(3) . . ?
C11 Cr1 C4 127.3(3) . . ?
C2 Cr1 C4 66.2(2) . . ?
C3 Cr1 C4 36.9(2) . . ?
C10 Cr1 C5 95.4(3) . . ?
C9 Cr1 C5 107.7(3) . . ?
C11 Cr1 C5 162.7(3) . . ?
C2 Cr1 C5 77.8(2) . . ?
C3 Cr1 C5 66.5(2) . . ?
C4 Cr1 C5 36.7(2) . . ?
C10 Cr1 C6 127.1(2) . . ?
C9 Cr1 C6 89.1(3) . . ?
C11 Cr1 C6 145.2(2) . . ?
C2 Cr1 C6 67.2(2) . . ?
C3 Cr1 C6 80.2(2) . . ?
C4 Cr1 C6 67.1(2) . . ?
C5 Cr1 C6 36.8(2) . . ?
C10 Cr1 C1 161.5(3) . . ?
C9 Cr1 C1 100.9(3) . . ?
C11 Cr1 C1 108.9(2) . . ?
C2 Cr1 C1 36.8(2) . . ?
C3 Cr1 C1 67.3(2) . . ?
C4 Cr1 C1 78.7(2) . . ?
C5 Cr1 C1 66.3(2) . . ?
C6 Cr1 C1 37.74(19) . . ?
C12 P1 C18 103.4(2) . . ?
C12 P1 C1 101.8(3) . . ?
C18 P1 C1 110.0(2) . . ?
C12 P1 Rh1 114.84(18) . . ?
C18 P1 Rh1 111.75(19) . . ?
C1 P1 Rh1 114.14(17) . . ?
C24 P2 C30 104.3(3) . . ?
C24 P2 C7 103.1(3) . . ?
C30 P2 C7 107.5(3) . . ?
C24 P2 Rh1 114.73(19) . . ?
C30 P2 Rh1 113.26(17) . . ?
C7 P2 Rh1 112.98(17) . . ?
C2 C1 C6 117.5(5) . . ?
C2 C1 P1 119.2(4) . . ?
C6 C1 P1 122.3(4) . . ?
C2 C1 Cr1 69.0(3) . . ?
C6 C1 Cr1 69.6(3) . . ?
P1 C1 Cr1 143.0(3) . . ?
C3 C2 C1 122.9(5) . . ?
C3 C2 Cr1 71.3(3) . . ?
C1 C2 Cr1 74.2(3) . . ?
C3 C2 H2A 118.1 . . ?
C1 C2 H2A 118.1 . . ?
Cr1 C2 H2A 118.1 . . ?
C4 C3 C2 118.7(5) . . ?
C4 C3 Cr1 72.2(4) . . ?
C2 C3 Cr1 71.4(3) . . ?
C4 C3 H3A 120.4 . . ?
C2 C3 H3A 120.4 . . ?
Cr1 C3 H3A 120.4 . . ?
C5 C4 C3 120.3(6) . . ?
C5 C4 Cr1 72.1(4) . . ?
C3 C4 Cr1 70.9(4) . . ?
C5 C4 H4A 119.3 . . ?
C3 C4 H4A 119.3 . . ?
Cr1 C4 H4A 119.3 . . ?
C4 C5 C6 122.0(5) . . ?
C4 C5 Cr1 71.2(4) . . ?
C6 C5 Cr1 71.6(3) . . ?
C4 C5 H5A 118.2 . . ?
C6 C5 H5A 118.2 . . ?
Cr1 C5 H5A 118.2 . . ?
C5 C6 C1 118.4(5) . . ?
C5 C6 C7 118.9(5) . . ?
C1 C6 C7 122.6(5) . . ?
C5 C6 Cr1 71.6(3) . . ?
C1 C6 Cr1 72.7(3) . . ?
C7 C6 Cr1 129.9(4) . . ?
C6 C7 C8 114.1(5) . . ?
C6 C7 P2 105.3(4) . . ?
C8 C7 P2 115.5(4) . . ?
C6 C7 H7A 107.1 . . ?
C8 C7 H7A 107.1 . . ?
P2 C7 H7A 107.1 . . ?
C7 C8 H8A 109.5 . . ?
C7 C8 H8B 109.5 . . ?
H8A C8 H8B 109.5 . . ?
C7 C8 H8C 109.5 . . ?
H8A C8 H8C 109.5 . . ?
H8B C8 H8C 109.5 . . ?
O1 C9 Cr1 177.5(6) . . ?
O2 C10 Cr1 179.4(6) . . ?
O3 C11 Cr1 178.1(6) . . ?
C17 C12 C13 109.7(4) . . ?
C17 C12 P1 112.3(4) . . ?
C13 C12 P1 113.0(4) . . ?
C17 C12 H12A 107.2 . . ?
C13 C12 H12A 107.2 . . ?
P1 C12 H12A 107.2 . . ?
C14 C13 C12 110.3(5) . . ?
C14 C13 H13A 109.6 . . ?
C12 C13 H13A 109.6 . . ?
C14 C13 H13B 109.6 . . ?
C12 C13 H13B 109.6 . . ?
H13A C13 H13B 108.1 . . ?
C15 C14 C13 112.2(5) . . ?
C15 C14 H14A 109.2 . . ?
C13 C14 H14A 109.2 . . ?
C15 C14 H14B 109.2 . . ?
C13 C14 H14B 109.2 . . ?
H14A C14 H14B 107.9 . . ?
C14 C15 C16 110.6(5) . . ?
C14 C15 H15A 109.5 . . ?
C16 C15 H15A 109.5 . . ?
C14 C15 H15B 109.5 . . ?
C16 C15 H15B 109.5 . . ?
H15A C15 H15B 108.1 . . ?
C15 C16 C17 110.7(5) . . ?
C15 C16 H16A 109.5 . . ?
C17 C16 H16A 109.5 . . ?
C15 C16 H16B 109.5 . . ?
C17 C16 H16B 109.5 . . ?
H16A C16 H16B 108.1 . . ?
C12 C17 C16 111.4(5) . . ?
C12 C17 H17A 109.4 . . ?
C16 C17 H17A 109.4 . . ?
C12 C17 H17B 109.4 . . ?
C16 C17 H17B 109.4 . . ?
H17A C17 H17B 108.0 . . ?
C19 C18 C23 111.5(5) . . ?
C19 C18 P1 114.2(4) . . ?
C23 C18 P1 114.8(4) . . ?
C19 C18 H18A 105.1 . . ?
C23 C18 H18A 105.1 . . ?
P1 C18 H18A 105.1 . . ?
C18 C19 C20 110.6(5) . . ?
C18 C19 H19A 109.5 . . ?
C20 C19 H19A 109.5 . . ?
C18 C19 H19B 109.5 . . ?
C20 C19 H19B 109.5 . . ?
H19A C19 H19B 108.1 . . ?
C21 C20 C19 110.2(5) . . ?
C21 C20 H20A 109.6 . . ?
C19 C20 H20A 109.6 . . ?
C21 C20 H20B 109.6 . . ?
C19 C20 H20B 109.6 . . ?
H20A C20 H20B 108.1 . . ?
C22 C21 C20 111.5(6) . . ?
C22 C21 H21A 109.3 . . ?
C20 C21 H21A 109.3 . . ?
C22 C21 H21B 109.3 . . ?
C20 C21 H21B 109.3 . . ?
H21A C21 H21B 108.0 . . ?
C21 C22 C23 112.3(5) . . ?
C21 C22 H22A 109.1 . . ?
C23 C22 H22A 109.1 . . ?
C21 C22 H22B 109.1 . . ?
C23 C22 H22B 109.1 . . ?
H22A C22 H22B 107.9 . . ?
C22 C23 C18 110.8(5) . . ?
C22 C23 H23A 109.5 . . ?
C18 C23 H23A 109.5 . . ?
C22 C23 H23B 109.5 . . ?
C18 C23 H23B 109.5 . . ?
H23A C23 H23B 108.1 . . ?
C29 C24 C25 117.7(6) . . ?
C29 C24 P2 118.6(4) . . ?
C25 C24 P2 123.4(5) . . ?
C26 C25 C24 121.2(6) . . ?
C26 C25 H25A 119.4 . . ?
C24 C25 H25A 119.4 . . ?
C25 C26 C27 120.5(6) . . ?
C25 C26 H26A 119.8 . . ?
C27 C26 H26A 119.8 . . ?
C26 C27 C28 119.8(7) . . ?
C26 C27 H27A 120.1 . . ?
C28 C27 H27A 120.1 . . ?
C29 C28 C27 119.8(7) . . ?
C29 C28 H28A 120.1 . . ?
C27 C28 H28A 120.1 . . ?
C28 C29 C24 121.0(6) . . ?
C28 C29 H29A 119.5 . . ?
C24 C29 H29A 119.5 . . ?
C35 C30 C31 119.0(5) . . ?
C35 C30 P2 120.3(5) . . ?
C31 C30 P2 120.4(5) . . ?
C30 C31 C32 121.3(7) . . ?
C30 C31 H31A 119.4 . . ?
C32 C31 H31A 119.4 . . ?
C33 C32 C31 118.6(8) . . ?
C33 C32 H32A 120.7 . . ?
C31 C32 H32A 120.7 . . ?
C34 C33 C32 122.0(7) . . ?
C34 C33 H33A 119.0 . . ?
C32 C33 H33A 119.0 . . ?
C33 C34 C35 118.4(7) . . ?
C33 C34 H34A 120.8 . . ?
C35 C34 H34A 120.8 . . ?
C30 C35 C34 120.5(7) . . ?
C30 C35 H35A 119.7 . . ?
C34 C35 H35A 119.7 . . ?
C37 C36 C41 104.9(5) . . ?
C37 C36 Rh1 71.6(3) . . ?
C41 C36 Rh1 94.4(3) . . ?
C37 C36 H36A 124.0 . . ?
C41 C36 H36A 124.0 . . ?
Rh1 C36 H36A 124.0 . . ?
C36 C37 C38 107.9(5) . . ?
C36 C37 Rh1 73.0(3) . . ?
C38 C37 Rh1 95.3(3) . . ?
C36 C37 H37A 122.6 . . ?
C38 C37 H37A 122.6 . . ?
Rh1 C37 H37A 122.6 . . ?
C42 C38 C37 100.0(5) . . ?
C42 C38 C39 100.2(5) . . ?
C37 C38 C39 101.5(5) . . ?
C42 C38 H38A 117.4 . . ?
C37 C38 H38A 117.4 . . ?
C39 C38 H38A 117.4 . . ?
C40 C39 C38 106.2(5) . . ?
C40 C39 Rh1 71.9(4) . . ?
C38 C39 Rh1 97.7(3) . . ?
C40 C39 H39A 122.8 . . ?
C38 C39 H39A 122.8 . . ?
Rh1 C39 H39A 122.8 . . ?
C39 C40 C41 107.0(5) . . ?
C39 C40 Rh1 71.7(4) . . ?
C41 C40 Rh1 98.4(4) . . ?
C39 C40 H40A 122.4 . . ?
C41 C40 H40A 122.4 . . ?
Rh1 C40 H40A 122.4 . . ?
C40 C41 C42 100.6(5) . . ?
C40 C41 C36 102.1(5) . . ?
C42 C41 C36 100.5(5) . . ?
C40 C41 H41A 116.9 . . ?
C42 C41 H41A 116.9 . . ?
C36 C41 H41A 116.9 . . ?
C38 C42 C41 93.4(5) . . ?
C38 C42 H42A 113.0 . . ?
C41 C42 H42A 113.0 . . ?
C38 C42 H42B 113.0 . . ?
C41 C42 H42B 113.0 . . ?
H42A C42 H42B 110.4 . . ?
F2 B1 F4 107.6(9) . . ?
F2 B1 F3 107.0(8) . . ?
F4 B1 F3 104.7(10) . . ?
F2 B1 F1 116.0(9) . . ?
F4 B1 F1 106.2(8) . . ?
F3 B1 F1 114.6(7) . . ?

loop_
_geom_bond_atom_site_label_1
_geom_bond_atom_site_label_2
_geom_bond_distance
_geom_bond_site_symmetry_2
_geom_bond_publ_flag
Rh1 C39 2.175(6) . ?
Rh1 C40 2.177(6) . ?
Rh1 C37 2.237(5) . ?
Rh1 C36 2.255(5) . ?
Rh1 P2 2.2661(15) . ?
Rh1 P1 2.3549(16) . ?
Cr1 C10 1.823(7) . ?
Cr1 C9 1.829(8) . ?
Cr1 C11 1.827(7) . ?
Cr1 C2 2.193(6) . ?
Cr1 C3 2.192(6) . ?
Cr1 C4 2.209(6) . ?
Cr1 C5 2.220(6) . ?
Cr1 C6 2.220(6) . ?
Cr1 C1 2.261(5) . ?
P1 C12 1.848(5) . ?
P1 C18 1.853(5) . ?
P1 C1 1.867(6) . ?
P2 C24 1.809(6) . ?
P2 C30 1.821(5) . ?
P2 C7 1.872(6) . ?
O1 C9 1.150(8) . ?
O2 C10 1.163(7) . ?
O3 C11 1.171(7) . ?
C1 C2 1.408(8) . ?
C1 C6 1.450(7) . ?
C2 C3 1.403(8) . ?
C2 H2A 0.9800 . ?
C3 C4 1.394(8) . ?
C3 H3A 0.9800 . ?
C4 C5 1.394(8) . ?
C4 H4A 0.9800 . ?
C5 C6 1.403(8) . ?
C5 H5A 0.9800 . ?
C6 C7 1.508(8) . ?
C7 C8 1.528(7) . ?
C7 H7A 0.9800 . ?
C8 H8A 0.9600 . ?
C8 H8B 0.9600 . ?
C8 H8C 0.9600 . ?
C12 C17 1.530(8) . ?
C12 C13 1.547(7) . ?
C12 H12A 0.9800 . ?
C13 C14 1.521(8) . ?
C13 H13A 0.9700 . ?
C13 H13B 0.9700 . ?
C14 C15 1.502(9) . ?
C14 H14A 0.9700 . ?
C14 H14B 0.9700 . ?
C15 C16 1.522(9) . ?
C15 H15A 0.9700 . ?
C15 H15B 0.9700 . ?
C16 C17 1.533(7) . ?
C16 H16A 0.9700 . ?
C16 H16B 0.9700 . ?
C17 H17A 0.9700 . ?
C17 H17B 0.9700 . ?
C18 C19 1.528(7) . ?
C18 C23 1.533(8) . ?
C18 H18A 0.9800 . ?
C19 C20 1.542(8) . ?
C19 H19A 0.9700 . ?
C19 H19B 0.9700 . ?
C20 C21 1.511(9) . ?
C20 H20A 0.9700 . ?
C20 H20B 0.9700 . ?
C21 C22 1.506(8) . ?
C21 H21A 0.9700 . ?
C21 H21B 0.9700 . ?
C22 C23 1.512(8) . ?
C22 H22A 0.9700 . ?
C22 H22B 0.9700 . ?
C23 H23A 0.9700 . ?
C23 H23B 0.9700 . ?
C24 C29 1.394(8) . ?
C24 C25 1.399(8) . ?
C25 C26 1.347(9) . ?
C25 H25A 0.9300 . ?
C26 C27 1.379(9) . ?
C26 H26A 0.9300 . ?
C27 C28 1.380(9) . ?
C27 H27A 0.9300 . ?
C28 C29 1.367(8) . ?
C28 H28A 0.9300 . ?
C29 H29A 0.9300 . ?
C30 C35 1.360(8) . ?
C30 C31 1.379(8) . ?
C31 C32 1.388(9) . ?
C31 H31A 0.9300 . ?
C32 C33 1.369(11) . ?
C32 H32A 0.9300 . ?
C33 C34 1.352(10) . ?
C33 H33A 0.9300 . ?
C34 C35 1.428(9) . ?
C34 H34A 0.9300 . ?
C35 H35A 0.9300 . ?
C36 C37 1.365(8) . ?
C36 C41 1.545(8) . ?
C36 H36A 0.9800 . ?
C37 C38 1.531(8) . ?
C37 H37A 0.9800 . ?
C38 C42 1.530(9) . ?
C38 C39 1.538(8) . ?
C38 H38A 0.9800 . ?
C39 C40 1.362(9) . ?
C39 H39A 0.9800 . ?
C40 C41 1.514(8) . ?
C40 H40A 0.9800 . ?
C41 C42 1.542(8) . ?
C41 H41A 0.9800 . ?
C42 H42A 0.9700 . ?
C42 H42B 0.9700 . ?
B1 F2 1.290(9) . ?
B1 F4 1.316(11) . ?
B1 F3 1.350(11) . ?
B1 F1 1.363(10) . ?

loop_
_geom_torsion_atom_site_label_1
_geom_torsion_atom_site_label_2
_geom_torsion_atom_site_label_3
_geom_torsion_atom_site_label_4
_geom_torsion
_geom_torsion_site_symmetry_1
_geom_torsion_site_symmetry_2
_geom_torsion_site_symmetry_3
_geom_torsion_site_symmetry_4
_geom_torsion_publ_flag
C39 Rh1 P1 C12 -22.6(7) . . . . ?
C40 Rh1 P1 C12 111.3(4) . . . . ?
C37 Rh1 P1 C12 22.8(3) . . . . ?
C36 Rh1 P1 C12 59.0(3) . . . . ?
P2 Rh1 P1 C12 -135.7(2) . . . . ?
C39 Rh1 P1 C18 -140.0(7) . . . . ?
C40 Rh1 P1 C18 -6.1(4) . . . . ?
C37 Rh1 P1 C18 -94.6(3) . . . . ?
C36 Rh1 P1 C18 -58.4(3) . . . . ?
P2 Rh1 P1 C18 106.9(2) . . . . ?
C39 Rh1 P1 C1 94.4(7) . . . . ?
C40 Rh1 P1 C1 -131.7(4) . . . . ?
C37 Rh1 P1 C1 139.8(3) . . . . ?
C36 Rh1 P1 C1 176.0(3) . . . . ?
P2 Rh1 P1 C1 -18.7(2) . . . . ?
C39 Rh1 P2 C24 -74.9(3) . . . . ?
C40 Rh1 P2 C24 -111.4(3) . . . . ?
C37 Rh1 P2 C24 -38.0(4) . . . . ?
C36 Rh1 P2 C24 -135.8(5) . . . . ?
P1 Rh1 P2 C24 91.2(2) . . . . ?
C39 Rh1 P2 C30 44.7(3) . . . . ?
C40 Rh1 P2 C30 8.2(3) . . . . ?
C37 Rh1 P2 C30 81.6(4) . . . . ?
C36 Rh1 P2 C30 -16.2(6) . . . . ?
P1 Rh1 P2 C30 -149.2(2) . . . . ?
C39 Rh1 P2 C7 167.3(3) . . . . ?
C40 Rh1 P2 C7 130.8(3) . . . . ?
C37 Rh1 P2 C7 -155.8(4) . . . . ?
C36 Rh1 P2 C7 106.4(5) . . . . ?
P1 Rh1 P2 C7 -26.6(2) . . . . ?
C12 P1 C1 C2 -8.8(5) . . . . ?
C18 P1 C1 C2 100.3(5) . . . . ?
Rh1 P1 C1 C2 -133.1(4) . . . . ?
C12 P1 C1 C6 159.0(5) . . . . ?
C18 P1 C1 C6 -91.8(5) . . . . ?
Rh1 P1 C1 C6 34.7(5) . . . . ?
C12 P1 C1 Cr1 -102.2(5) . . . . ?
C18 P1 C1 Cr1 7.0(6) . . . . ?
Rh1 P1 C1 Cr1 133.5(4) . . . . ?
C10 Cr1 C1 C2 91.2(9) . . . . ?
C9 Cr1 C1 C2 -153.8(4) . . . . ?
C11 Cr1 C1 C2 -60.6(4) . . . . ?
C3 Cr1 C1 C2 28.3(3) . . . . ?
C4 Cr1 C1 C2 65.2(4) . . . . ?
C5 Cr1 C1 C2 101.5(4) . . . . ?
C6 Cr1 C1 C2 132.1(5) . . . . ?
C10 Cr1 C1 C6 -40.9(10) . . . . ?
C9 Cr1 C1 C6 74.1(4) . . . . ?
C11 Cr1 C1 C6 167.3(4) . . . . ?
C2 Cr1 C1 C6 -132.1(5) . . . . ?
C3 Cr1 C1 C6 -103.8(4) . . . . ?
C4 Cr1 C1 C6 -66.9(3) . . . . ?
C5 Cr1 C1 C6 -30.6(3) . . . . ?
C10 Cr1 C1 P1 -157.9(8) . . . . ?
C9 Cr1 C1 P1 -42.8(6) . . . . ?
C11 Cr1 C1 P1 50.3(6) . . . . ?
C2 Cr1 C1 P1 110.9(6) . . . . ?
C3 Cr1 C1 P1 139.3(6) . . . . ?
C4 Cr1 C1 P1 176.1(5) . . . . ?
C5 Cr1 C1 P1 -147.6(6) . . . . ?
C6 Cr1 C1 P1 -117.0(6) . . . . ?
C6 C1 C2 C3 -2.9(9) . . . . ?
P1 C1 C2 C3 165.5(5) . . . . ?
Cr1 C1 C2 C3 -54.6(5) . . . . ?
C6 C1 C2 Cr1 51.6(5) . . . . ?
P1 C1 C2 Cr1 -140.0(4) . . . . ?
C10 Cr1 C2 C3 -16.8(5) . . . . ?
C9 Cr1 C2 C3 170.0(4) . . . . ?
C11 Cr1 C2 C3 -101.8(4) . . . . ?
C4 Cr1 C2 C3 30.3(3) . . . . ?
C5 Cr1 C2 C3 67.1(4) . . . . ?
C6 Cr1 C2 C3 104.2(4) . . . . ?
C1 Cr1 C2 C3 133.7(5) . . . . ?
C10 Cr1 C2 C1 -150.6(4) . . . . ?
C9 Cr1 C2 C1 36.2(5) . . . . ?
C11 Cr1 C2 C1 124.5(4) . . . . ?
C3 Cr1 C2 C1 -133.7(5) . . . . ?
C4 Cr1 C2 C1 -103.4(4) . . . . ?
C5 Cr1 C2 C1 -66.7(4) . . . . ?
C6 Cr1 C2 C1 -29.5(3) . . . . ?
C1 C2 C3 C4 -0.7(9) . . . . ?
Cr1 C2 C3 C4 -56.5(5) . . . . ?
C1 C2 C3 Cr1 55.9(5) . . . . ?
C10 Cr1 C3 C4 -61.3(4) . . . . ?
C9 Cr1 C3 C4 91.7(13) . . . . ?
C11 Cr1 C3 C4 -150.3(4) . . . . ?
C2 Cr1 C3 C4 129.8(5) . . . . ?
C5 Cr1 C3 C4 28.8(4) . . . . ?
C6 Cr1 C3 C4 64.7(4) . . . . ?
C1 Cr1 C3 C4 101.8(4) . . . . ?
C10 Cr1 C3 C2 168.9(4) . . . . ?
C9 Cr1 C3 C2 -38.0(14) . . . . ?
C11 Cr1 C3 C2 79.9(4) . . . . ?
C4 Cr1 C3 C2 -129.8(5) . . . . ?
C5 Cr1 C3 C2 -100.9(4) . . . . ?
C6 Cr1 C3 C2 -65.1(4) . . . . ?
C1 Cr1 C3 C2 -28.0(3) . . . . ?
C2 C3 C4 C5 1.5(10) . . . . ?
Cr1 C3 C4 C5 -54.6(6) . . . . ?
C2 C3 C4 Cr1 56.1(5) . . . . ?
C10 Cr1 C4 C5 -106.7(4) . . . . ?
C9 Cr1 C4 C5 -28.1(6) . . . . ?
C11 Cr1 C4 C5 170.6(4) . . . . ?
C2 Cr1 C4 C5 101.7(4) . . . . ?
C3 Cr1 C4 C5 132.3(5) . . . . ?
C6 Cr1 C4 C5 27.6(3) . . . . ?
C1 Cr1 C4 C5 65.3(4) . . . . ?
C10 Cr1 C4 C3 121.0(4) . . . . ?
C9 Cr1 C4 C3 -160.4(4) . . . . ?
C11 Cr1 C4 C3 38.2(5) . . . . ?
C2 Cr1 C4 C3 -30.6(4) . . . . ?
C5 Cr1 C4 C3 -132.3(5) . . . . ?
C6 Cr1 C4 C3 -104.8(4) . . . . ?
C1 Cr1 C4 C3 -67.1(4) . . . . ?
C3 C4 C5 C6 1.4(10) . . . . ?
Cr1 C4 C5 C6 -52.7(6) . . . . ?
C3 C4 C5 Cr1 54.0(6) . . . . ?
C10 Cr1 C5 C4 73.3(4) . . . . ?
C9 Cr1 C5 C4 162.2(4) . . . . ?
C11 Cr1 C5 C4 -26.0(10) . . . . ?
C2 Cr1 C5 C4 -66.5(4) . . . . ?
C3 Cr1 C5 C4 -29.0(3) . . . . ?
C6 Cr1 C5 C4 -134.7(5) . . . . ?
C1 Cr1 C5 C4 -103.4(4) . . . . ?
C10 Cr1 C5 C6 -152.0(4) . . . . ?
C9 Cr1 C5 C6 -63.1(4) . . . . ?
C11 Cr1 C5 C6 108.7(9) . . . . ?
C2 Cr1 C5 C6 68.2(4) . . . . ?
C3 Cr1 C5 C6 105.7(4) . . . . ?
C4 Cr1 C5 C6 134.7(5) . . . . ?
C1 Cr1 C5 C6 31.3(3) . . . . ?
C4 C5 C6 C1 -5.0(9) . . . . ?
Cr1 C5 C6 C1 -57.5(5) . . . . ?
C4 C5 C6 C7 178.6(6) . . . . ?
Cr1 C5 C6 C7 126.1(5) . . . . ?
C4 C5 C6 Cr1 52.5(6) . . . . ?
C2 C1 C6 C5 5.6(8) . . . . ?
P1 C1 C6 C5 -162.4(4) . . . . ?
Cr1 C1 C6 C5 57.0(5) . . . . ?
C2 C1 C6 C7 -178.1(5) . . . . ?
P1 C1 C6 C7 13.9(8) . . . . ?
Cr1 C1 C6 C7 -126.8(5) . . . . ?
C2 C1 C6 Cr1 -51.3(5) . . . . ?
P1 C1 C6 Cr1 140.6(4) . . . . ?
C10 Cr1 C6 C5 35.9(5) . . . . ?
C9 Cr1 C6 C5 121.8(4) . . . . ?
C11 Cr1 C6 C5 -150.4(5) . . . . ?
C2 Cr1 C6 C5 -100.2(4) . . . . ?
C3 Cr1 C6 C5 -63.6(4) . . . . ?
C4 Cr1 C6 C5 -27.5(3) . . . . ?
C1 Cr1 C6 C5 -129.0(5) . . . . ?
C10 Cr1 C6 C1 164.9(4) . . . . ?
C9 Cr1 C6 C1 -109.2(4) . . . . ?
C11 Cr1 C6 C1 -21.4(6) . . . . ?
C2 Cr1 C6 C1 28.8(3) . . . . ?
C3 Cr1 C6 C1 65.4(3) . . . . ?
C4 Cr1 C6 C1 101.6(4) . . . . ?
C5 Cr1 C6 C1 129.0(5) . . . . ?
C10 Cr1 C6 C7 -76.8(6) . . . . ?
C9 Cr1 C6 C7 9.1(5) . . . . ?
C11 Cr1 C6 C7 96.9(6) . . . . ?
C2 Cr1 C6 C7 147.1(5) . . . . ?
C3 Cr1 C6 C7 -176.3(5) . . . . ?
C4 Cr1 C6 C7 -140.1(5) . . . . ?
C5 Cr1 C6 C7 -112.7(6) . . . . ?
C1 Cr1 C6 C7 118.3(6) . . . . ?
C5 C6 C7 C8 -22.3(8) . . . . ?
C1 C6 C7 C8 161.5(5) . . . . ?
Cr1 C6 C7 C8 67.3(7) . . . . ?
C5 C6 C7 P2 105.5(5) . . . . ?
C1 C6 C7 P2 -70.7(6) . . . . ?
Cr1 C6 C7 P2 -165.0(3) . . . . ?
C24 P2 C7 C6 -50.1(4) . . . . ?
C30 P2 C7 C6 -160.0(3) . . . . ?
Rh1 P2 C7 C6 74.3(4) . . . . ?
C24 P2 C7 C8 76.8(5) . . . . ?
C30 P2 C7 C8 -33.0(5) . . . . ?
Rh1 P2 C7 C8 -158.8(4) . . . . ?
C10 Cr1 C9 O1 -31(15) . . . . ?
C11 Cr1 C9 O1 56(15) . . . . ?
C2 Cr1 C9 O1 144(15) . . . . ?
C3 Cr1 C9 O1 175(100) . . . . ?
C4 Cr1 C9 O1 -109(15) . . . . ?
C5 Cr1 C9 O1 -126(15) . . . . ?
C6 Cr1 C9 O1 -159(15) . . . . ?
C1 Cr1 C9 O1 165(15) . . . . ?
C9 Cr1 C10 O2 -121(81) . . . . ?
C11 Cr1 C10 O2 150(81) . . . . ?
C2 Cr1 C10 O2 64(81) . . . . ?
C3 Cr1 C10 O2 54(81) . . . . ?
C4 Cr1 C10 O2 22(81) . . . . ?
C5 Cr1 C10 O2 -13(81) . . . . ?
C6 Cr1 C10 O2 -34(81) . . . . ?
C1 Cr1 C10 O2 -4(81) . . . . ?
C10 Cr1 C11 O3 49(19) . . . . ?
C9 Cr1 C11 O3 -39(19) . . . . ?
C2 Cr1 C11 O3 -171(19) . . . . ?
C3 Cr1 C11 O3 152(19) . . . . ?
C4 Cr1 C11 O3 130(19) . . . . ?
C5 Cr1 C11 O3 149(18) . . . . ?
C6 Cr1 C11 O3 -126(19) . . . . ?
C1 Cr1 C11 O3 -140(19) . . . . ?
C18 P1 C12 C17 176.1(4) . . . . ?
C1 P1 C12 C17 -69.8(4) . . . . ?
Rh1 P1 C12 C17 54.1(5) . . . . ?
C18 P1 C12 C13 51.4(4) . . . . ?
C1 P1 C12 C13 165.5(4) . . . . ?
Rh1 P1 C12 C13 -70.7(4) . . . . ?
C17 C12 C13 C14 55.8(6) . . . . ?
P1 C12 C13 C14 -178.0(4) . . . . ?
C12 C13 C14 C15 -57.2(7) . . . . ?
C13 C14 C15 C16 57.3(7) . . . . ?
C14 C15 C16 C17 -56.2(7) . . . . ?
C13 C12 C17 C16 -56.3(6) . . . . ?
P1 C12 C17 C16 177.1(4) . . . . ?
C15 C16 C17 C12 56.8(7) . . . . ?
C12 P1 C18 C19 -176.8(4) . . . . ?
C1 P1 C18 C19 75.1(5) . . . . ?
Rh1 P1 C18 C19 -52.7(4) . . . . ?
C12 P1 C18 C23 52.7(5) . . . . ?
C1 P1 C18 C23 -55.4(5) . . . . ?
Rh1 P1 C18 C23 176.8(3) . . . . ?
C23 C18 C19 C20 -55.4(6) . . . . ?
P1 C18 C19 C20 172.5(4) . . . . ?
C18 C19 C20 C21 56.4(7) . . . . ?
C19 C20 C21 C22 -56.9(7) . . . . ?
C20 C21 C22 C23 56.6(8) . . . . ?
C21 C22 C23 C18 -54.5(7) . . . . ?
C19 C18 C23 C22 54.1(6) . . . . ?
P1 C18 C23 C22 -174.1(4) . . . . ?
C30 P2 C24 C29 -140.9(5) . . . . ?
C7 P2 C24 C29 106.8(5) . . . . ?
Rh1 P2 C24 C29 -16.5(5) . . . . ?
C30 P2 C24 C25 45.6(6) . . . . ?
C7 P2 C24 C25 -66.7(5) . . . . ?
Rh1 P2 C24 C25 170.0(4) . . . . ?
C29 C24 C25 C26 -0.8(9) . . . . ?
P2 C24 C25 C26 172.8(5) . . . . ?
C24 C25 C26 C27 -0.4(10) . . . . ?
C25 C26 C27 C28 1.4(11) . . . . ?
C26 C27 C28 C29 -1.2(11) . . . . ?
C27 C28 C29 C24 0.0(10) . . . . ?
C25 C24 C29 C28 1.0(9) . . . . ?
P2 C24 C29 C28 -172.9(5) . . . . ?
C24 P2 C30 C35 -153.2(5) . . . . ?
C7 P2 C30 C35 -44.2(5) . . . . ?
Rh1 P2 C30 C35 81.4(5) . . . . ?
C24 P2 C30 C31 32.6(5) . . . . ?
C7 P2 C30 C31 141.7(5) . . . . ?
Rh1 P2 C30 C31 -92.8(4) . . . . ?
C35 C30 C31 C32 0.7(9) . . . . ?
P2 C30 C31 C32 175.0(5) . . . . ?
C30 C31 C32 C33 3.2(10) . . . . ?
C31 C32 C33 C34 -5.4(11) . . . . ?
C32 C33 C34 C35 3.5(11) . . . . ?
C31 C30 C35 C34 -2.6(9) . . . . ?
P2 C30 C35 C34 -176.9(4) . . . . ?
C33 C34 C35 C30 0.6(9) . . . . ?
C39 Rh1 C36 C37 65.1(4) . . . . ?
C40 Rh1 C36 C37 101.6(4) . . . . ?
P2 Rh1 C36 C37 128.6(5) . . . . ?
P1 Rh1 C36 C37 -99.5(3) . . . . ?
C39 Rh1 C36 C41 -39.2(4) . . . . ?
C40 Rh1 C36 C41 -2.6(4) . . . . ?
C37 Rh1 C36 C41 -104.3(5) . . . . ?
P2 Rh1 C36 C41 24.3(7) . . . . ?
P1 Rh1 C36 C41 156.2(3) . . . . ?
C41 C36 C37 C38 -0.5(6) . . . . ?
Rh1 C36 C37 C38 -90.2(4) . . . . ?
C41 C36 C37 Rh1 89.7(4) . . . . ?
C39 Rh1 C37 C36 -103.0(4) . . . . ?
C40 Rh1 C37 C36 -66.0(4) . . . . ?
P2 Rh1 C37 C36 -144.3(3) . . . . ?
P1 Rh1 C37 C36 88.8(3) . . . . ?
C39 Rh1 C37 C38 4.1(4) . . . . ?
C40 Rh1 C37 C38 41.1(4) . . . . ?
C36 Rh1 C37 C38 107.1(5) . . . . ?
P2 Rh1 C37 C38 -37.2(6) . . . . ?
P1 Rh1 C37 C38 -164.1(3) . . . . ?
C36 C37 C38 C42 -34.2(6) . . . . ?
Rh1 C37 C38 C42 -108.0(4) . . . . ?
C36 C37 C38 C39 68.5(6) . . . . ?
Rh1 C37 C38 C39 -5.4(5) . . . . ?
C42 C38 C39 C40 34.8(6) . . . . ?
C37 C38 C39 C40 -67.7(6) . . . . ?
C42 C38 C39 Rh1 108.1(4) . . . . ?
C37 C38 C39 Rh1 5.5(5) . . . . ?
C37 Rh1 C39 C40 100.5(4) . . . . ?
C36 Rh1 C39 C40 65.1(4) . . . . ?
P2 Rh1 C39 C40 -97.1(3) . . . . ?
P1 Rh1 C39 C40 149.9(6) . . . . ?
C40 Rh1 C39 C38 -104.6(5) . . . . ?
C37 Rh1 C39 C38 -4.1(4) . . . . ?
C36 Rh1 C39 C38 -39.5(4) . . . . ?
P2 Rh1 C39 C38 158.3(4) . . . . ?
P1 Rh1 C39 C38 45.3(9) . . . . ?
C38 C39 C40 C41 -0.5(6) . . . . ?
Rh1 C39 C40 C41 -93.4(4) . . . . ?
C38 C39 C40 Rh1 92.9(4) . . . . ?
C37 Rh1 C40 C39 -66.8(4) . . . . ?
C36 Rh1 C40 C39 -102.5(4) . . . . ?
P2 Rh1 C40 C39 86.4(3) . . . . ?
P1 Rh1 C40 C39 -161.5(3) . . . . ?
C39 Rh1 C40 C41 105.3(5) . . . . ?
C37 Rh1 C40 C41 38.5(4) . . . . ?
C36 Rh1 C40 C41 2.7(4) . . . . ?
P2 Rh1 C40 C41 -168.3(4) . . . . ?
P1 Rh1 C40 C41 -56.3(6) . . . . ?
C39 C40 C41 C42 -33.7(6) . . . . ?
Rh1 C40 C41 C42 -107.0(4) . . . . ?
C39 C40 C41 C36 69.6(6) . . . . ?
Rh1 C40 C41 C36 -3.7(5) . . . . ?
C37 C36 C41 C40 -68.6(6) . . . . ?
Rh1 C36 C41 C40 3.5(5) . . . . ?
C37 C36 C41 C42 34.8(6) . . . . ?
Rh1 C36 C41 C42 106.9(4) . . . . ?
C37 C38 C42 C41 51.9(5) . . . . ?
C39 C38 C42 C41 -51.8(5) . . . . ?
C40 C41 C42 C38 51.8(5) . . . . ?
C36 C41 C42 C38 -52.7(5) . . . . ?
